data_4304129
loop_
_publ_author_name
'Lara Morello'
'Maria Jo\~ao Ferreira'
'Brian O. Patrick'
'Michael D. Fryzuk'

_publ_section_title
;
Side-On Bound Dinitrogen Complex of Zirconium Supported by a
P2N2 Macrocyclic Ligand
;
_journal_name_full 'Inorganic Chemistry'
_journal_page_first 1319
_journal_page_last 1323
_journal_paper_doi 10.1021/ic701599t
_journal_volume 47
_journal_year 2008
_chemical_formula_moiety 'C48 H84 N6 P4 Si8 Zr2'
_chemical_formula_sum 'C48 H84 N6 P4 Si8 Zr2'
_chemical_formula_weight 1276.25
_space_group_IT_number 68
_symmetry_cell_setting orthorhombic
_symmetry_Int_Tables_number 68
_symmetry_space_group_name_Hall '-C 2a 2ac'
_symmetry_space_group_name_H-M 'C c c a :2'
_atom_sites_solution_hydrogens geom
_atom_sites_solution_primary direct
_atom_sites_solution_secondary difmap
_audit_creation_method SHELXL-97
_cell_angle_alpha 90.00
_cell_angle_beta 90.00
_cell_angle_gamma 90.00
_cell_formula_units_Z 4
_cell_length_a 14.290(3)
_cell_length_b 19.213(2)
_cell_length_c 24.033(2)
_cell_measurement_reflns_used 25
_cell_measurement_temperature 296(2)
_cell_measurement_theta_max 77.51
_cell_measurement_theta_min 3.68
_cell_volume 6598.4(16)
_computing_structure_refinement 'SHELXL-97 (Sheldrick, 1997)'
_diffrn_ambient_temperature 296(2)
_diffrn_measured_fraction_theta_full 0.903
_diffrn_measured_fraction_theta_max 0.903
_diffrn_measurement_device_type 'Rigaku AFC6S'
_diffrn_measurement_method 'scintilation detector'
_diffrn_radiation_monochromator graphite
_diffrn_radiation_probe x-ray
_diffrn_radiation_type CuK\a
_diffrn_radiation_wavelength 1.54180
_diffrn_reflns_av_R_equivalents 0.0000
_diffrn_reflns_av_sigmaI/netI 0.0524
_diffrn_reflns_limit_h_max 18
_diffrn_reflns_limit_h_min 0
_diffrn_reflns_limit_k_max 24
_diffrn_reflns_limit_k_min 0
_diffrn_reflns_limit_l_max 30
_diffrn_reflns_limit_l_min 0
_diffrn_reflns_number 3176
_diffrn_reflns_theta_full 77.51
_diffrn_reflns_theta_max 77.51
_diffrn_reflns_theta_min 3.68
_diffrn_source 'fine-focus sealed tube'
_diffrn_standards_decay_% 2.3
_diffrn_standards_interval_count 200
_diffrn_standards_number 3
_exptl_absorpt_coefficient_mu 5.170
_exptl_absorpt_correction_T_max 0.356
_exptl_absorpt_correction_T_min 0.229
_exptl_absorpt_correction_type 'empirical from intensities'
_exptl_crystal_colour green
_exptl_crystal_density_diffrn 1.285
_exptl_crystal_density_method 'not measured'
_exptl_crystal_description prism
_exptl_crystal_F_000 2664
_exptl_crystal_size_max 0.40
_exptl_crystal_size_mid 0.35
_exptl_crystal_size_min 0.20
_refine_diff_density_max 1.420
_refine_diff_density_min -1.378
_refine_diff_density_rms 0.125
_refine_ls_extinction_coef 0.00009(4)
_refine_ls_extinction_expression Fc^*^=kFc[1+0.001xFc^2^\l^3^/sin(2\q)]^-1/4^
_refine_ls_extinction_method SHELXL
_refine_ls_goodness_of_fit_ref 1.021
_refine_ls_hydrogen_treatment constr
_refine_ls_matrix_type full
_refine_ls_number_parameters 188
_refine_ls_number_reflns 3176
_refine_ls_number_restraints 0
_refine_ls_restrained_S_all 1.021
_refine_ls_R_factor_all 0.1383
_refine_ls_R_factor_gt 0.0730
_refine_ls_shift/su_max 0.108
_refine_ls_shift/su_mean 0.014
_refine_ls_structure_factor_coef Fsqd
_refine_ls_weighting_details 'calc w=1/[\s^2^(Fo^2^)+(0.1569P)^2^+0.0000P] where P=(Fo^2^+2Fc^2^)/3'
_refine_ls_weighting_scheme calc
_refine_ls_wR_factor_gt 0.2020
_refine_ls_wR_factor_ref 0.2383
_reflns_number_gt 1739
_reflns_number_total 3176
_reflns_threshold_expression >2sigma(I)
_cod_data_source_file ic701599t-file001_1.cif
_cod_data_source_block compound1
_cod_original_sg_symbol_H-M 'C c c a'
_cod_database_code 4304129

loop_
_symmetry_equiv_pos_as_xyz
'x, y, z'
'-x+1/2, -y, z'
'x+1/2, -y, -z+1/2'
'-x, y, -z+1/2'
'x+1/2, y+1/2, z'
'-x+1, -y+1/2, z'
'x+1, -y+1/2, -z+1/2'
'-x+1/2, y+1/2, -z+1/2'
'-x, -y, -z'
'x-1/2, y, -z'
'-x-1/2, y, z-1/2'
'x, -y, z-1/2'
'-x+1/2, -y+1/2, -z'
'x, y+1/2, -z'
'-x, y+1/2, z-1/2'
'x+1/2, -y+1/2, z-1/2'

loop_
_atom_site_label
_atom_site_type_symbol
_atom_site_fract_x
_atom_site_fract_y
_atom_site_fract_z
_atom_site_U_iso_or_equiv
_atom_site_adp_type
_atom_site_occupancy
_atom_site_symmetry_multiplicity
_atom_site_calc_flag
_atom_site_refinement_flags
_atom_site_disorder_assembly
_atom_site_disorder_group
C1 C 0.7851(6) 0.1583(5) 0.1244(4) 0.102(3) Uani 1 1 d . A .
H1A H 0.7546 0.1523 0.0887 0.123 Uiso 1 1 calc R . .
H1B H 0.7418 0.1446 0.1535 0.123 Uiso 1 1 calc R . .
C2 C 0.8453(6) 0.2816(5) 0.0655(3) 0.088(2) Uani 1 1 d . . .
H2A H 0.7874 0.2951 0.0474 0.106 Uiso 1 1 calc R . .
H2B H 0.8741 0.2453 0.0432 0.106 Uiso 1 1 calc R . .
C3 C 0.8964(8) 0.0647(7) 0.1981(7) 0.174(6) Uani 1 1 d . . .
H3A H 0.9020 0.1008 0.2255 0.261 Uiso 1 1 calc R . .
H3B H 0.9486 0.0335 0.2011 0.261 Uiso 1 1 calc R . .
H3C H 0.8393 0.0394 0.2041 0.261 Uiso 1 1 calc R . .
C4 C 0.8822(9) 0.0321(9) 0.0767(8) 0.234(11) Uani 1 1 d . . .
H4A H 0.8813 0.0510 0.0397 0.351 Uiso 1 1 calc R . .
H4B H 0.8248 0.0075 0.0835 0.351 Uiso 1 1 calc R . .
H4C H 0.9340 0.0006 0.0803 0.351 Uiso 1 1 calc R . .
C5 C 1.0278(9) 0.1356(7) -0.0043(4) 0.136(5) Uani 1 1 d . . .
H5A H 0.9851 0.0972 -0.0071 0.203 Uiso 1 1 calc R . .
H5B H 1.0788 0.1288 -0.0296 0.203 Uiso 1 1 calc R . .
H5C H 0.9957 0.1780 -0.0134 0.203 Uiso 1 1 calc R . .
C6 C 1.1434(8) 0.0610(5) 0.0819(5) 0.125(4) Uani 1 1 d . . .
H6A H 1.1023 0.0215 0.0831 0.187 Uiso 1 1 calc R . .
H6B H 1.1753 0.0653 0.1169 0.187 Uiso 1 1 calc R . .
H6C H 1.1884 0.0549 0.0527 0.187 Uiso 1 1 calc R . .
C7 C 0.7166(10) 0.2979(10) 0.1590(7) 0.097(15) Uani 0.50 1 d PG A 1
C8 C 0.6273(11) 0.2934(11) 0.1363(8) 0.122(12) Uani 0.50 1 d PG A 1
H8 H 0.6129 0.2577 0.1116 0.147 Uiso 0.50 1 calc PR A 1
C9 C 0.5597(10) 0.3422(13) 0.1506(10) 0.24(4) Uani 0.50 1 d PG A 1
H9 H 0.4999 0.3392 0.1354 0.291 Uiso 0.50 1 calc PR A 1
C10 C 0.5813(12) 0.3955(10) 0.1875(10) 0.124(12) Uani 0.50 1 d PG A 1
H10 H 0.5361 0.4281 0.1971 0.149 Uiso 0.50 1 calc PR A 1
C11 C 0.6706(13) 0.4000(8) 0.2102(8) 0.126(9) Uani 0.50 1 d PG A 1
H11 H 0.6851 0.4356 0.2349 0.152 Uiso 0.50 1 calc PR A 1
C12 C 0.7383(10) 0.3512(10) 0.1959(7) 0.104(8) Uani 0.50 1 d PG A 1
H12 H 0.7980 0.3542 0.2111 0.124 Uiso 0.50 1 calc PR A 1
N1 N 0.9897(4) 0.1574(3) 0.1184(3) 0.0742(16) Uani 1 1 d . . .
N2 N 1.0513(7) 0.2500 0.2500 0.090(3) Uani 1 2 d S . .
Si1 Si 0.89470(19) 0.10381(14) 0.12797(14) 0.0978(9) Uani 1 1 d . . .
Si2 Si 1.07402(19) 0.14118(14) 0.06865(10) 0.0884(8) Uani 1 1 d . . .
P1 P 0.81965(15) 0.24793(12) 0.13361(8) 0.0756(5) Uani 1 1 d . . .
Zr1 Zr 1.0000 0.2500 0.17175(3) 0.0593(3) Uani 1 2 d S . .
C7B C 0.7232(12) 0.2988(9) 0.1547(9) 0.090(14) Uani 0.50 1 d PG A 2
C8B C 0.6514(15) 0.3168(12) 0.1184(7) 0.127(11) Uani 0.50 1 d PG A 2
H8B H 0.6579 0.3089 0.0805 0.153 Uiso 0.50 1 calc PR A 2
C9B C 0.5699(14) 0.3468(13) 0.1389(9) 0.18(2) Uani 0.50 1 d PG A 2
H9B H 0.5218 0.3589 0.1147 0.221 Uiso 0.50 1 calc PR A 2
C10B C 0.5601(15) 0.3588(14) 0.1957(9) 0.167(18) Uani 0.50 1 d PG A 2
H10B H 0.5056 0.3788 0.2094 0.200 Uiso 0.50 1 calc PR A 2
C11B C 0.6320(18) 0.3407(16) 0.2319(7) 0.22(2) Uani 0.50 1 d PG A 2
H11B H 0.6254 0.3487 0.2699 0.262 Uiso 0.50 1 calc PR A 2
C12B C 0.7135(15) 0.3107(13) 0.2114(9) 0.20(2) Uani 0.50 1 d PG A 2
H12B H 0.7615 0.2987 0.2357 0.237 Uiso 0.50 1 calc PR A 2

loop_
_atom_site_aniso_label
_atom_site_aniso_U_11
_atom_site_aniso_U_22
_atom_site_aniso_U_33
_atom_site_aniso_U_23
_atom_site_aniso_U_13
_atom_site_aniso_U_12
C1 0.086(6) 0.100(7) 0.121(8) -0.007(6) -0.009(6) -0.002(5)
C2 0.084(6) 0.111(6) 0.071(5) -0.008(5) -0.007(4) 0.017(5)
C3 0.112(10) 0.142(11) 0.267(17) 0.101(12) -0.016(11) -0.031(8)
C4 0.131(11) 0.239(18) 0.33(2) -0.208(18) 0.049(13) -0.051(12)
C5 0.155(11) 0.167(12) 0.085(6) -0.046(8) -0.012(7) 0.020(9)
C6 0.114(8) 0.108(8) 0.152(10) -0.029(7) 0.019(7) 0.030(7)
C7 0.037(9) 0.18(4) 0.08(2) 0.009(19) -0.009(11) 0.006(13)
C8 0.046(10) 0.24(3) 0.085(15) -0.013(18) -0.004(11) 0.038(16)
C9 0.08(2) 0.52(11) 0.13(3) -0.06(5) -0.01(2) 0.05(4)
C10 0.12(2) 0.108(18) 0.15(3) 0.040(17) 0.020(18) 0.062(15)
C11 0.112(19) 0.14(2) 0.13(2) -0.038(18) 0.009(16) 0.026(16)
C12 0.081(12) 0.16(2) 0.074(12) -0.020(15) 0.009(11) 0.054(14)
N1 0.078(4) 0.070(4) 0.075(3) -0.020(3) -0.004(3) 0.002(3)
N2 0.068(5) 0.147(10) 0.055(4) -0.008(6) 0.000 0.000
Si1 0.0873(17) 0.0764(15) 0.130(2) -0.0272(15) -0.0052(16) -0.0067(13)
Si2 0.0919(16) 0.0950(17) 0.0783(14) -0.0216(13) -0.0012(13) 0.0236(13)
P1 0.0739(12) 0.0844(13) 0.0685(10) -0.0073(11) -0.0083(8) 0.0070(12)
Zr1 0.0650(5) 0.0611(5) 0.0516(4) 0.000 0.000 0.0029(5)
C7B 0.14(3) 0.059(13) 0.071(18) 0.003(12) 0.000(18) 0.015(14)
C8B 0.090(19) 0.21(3) 0.086(16) -0.009(18) 0.032(13) 0.029(18)
C9B 0.16(4) 0.25(5) 0.14(3) -0.01(3) 0.00(2) 0.16(4)
C10B 0.18(3) 0.24(4) 0.072(13) -0.02(2) -0.018(19) 0.13(3)
C11B 0.20(4) 0.33(6) 0.12(2) -0.09(3) 0.04(3) 0.11(4)
C12B 0.15(3) 0.35(6) 0.094(19) 0.02(3) -0.009(19) 0.09(3)

loop_
_atom_type_symbol
_atom_type_description
_atom_type_scat_dispersion_real
_atom_type_scat_dispersion_imag
_atom_type_scat_source
C C 0.0181 0.0091 'International Tables Vol C Tables 4.2.6.8 and 6.1.1.4'
H H 0.0000 0.0000 'International Tables Vol C Tables 4.2.6.8 and 6.1.1.4'
N N 0.0311 0.0180 'International Tables Vol C Tables 4.2.6.8 and 6.1.1.4'
Si Si 0.2541 0.3302 'International Tables Vol C Tables 4.2.6.8 and 6.1.1.4'
P P 0.2955 0.4335 'International Tables Vol C Tables 4.2.6.8 and 6.1.1.4'
Zr Zr -0.1862 2.2449 'International Tables Vol C Tables 4.2.6.8 and 6.1.1.4'

loop_
_geom_angle_atom_site_label_1
_geom_angle_atom_site_label_2
_geom_angle_atom_site_label_3
_geom_angle
_geom_angle_site_symmetry_1
_geom_angle_site_symmetry_3
_geom_angle_publ_flag
P1 C1 Si1 107.3(5) . . ?
P1 C1 H1A 110.3 . . ?
Si1 C1 H1A 110.3 . . ?
P1 C1 H1B 110.3 . . ?
Si1 C1 H1B 110.3 . . ?
H1A C1 H1B 108.5 . . ?
P1 C2 Si2 111.8(5) . 6_655 ?
P1 C2 H2A 109.3 . . ?
Si2 C2 H2A 109.3 6_655 . ?
P1 C2 H2B 109.3 . . ?
Si2 C2 H2B 109.3 6_655 . ?
H2A C2 H2B 107.9 . . ?
Si1 C3 H3A 109.5 . . ?
Si1 C3 H3B 109.5 . . ?
H3A C3 H3B 109.5 . . ?
Si1 C3 H3C 109.5 . . ?
H3A C3 H3C 109.5 . . ?
H3B C3 H3C 109.5 . . ?
Si1 C4 H4A 109.5 . . ?
Si1 C4 H4B 109.5 . . ?
H4A C4 H4B 109.5 . . ?
Si1 C4 H4C 109.5 . . ?
H4A C4 H4C 109.5 . . ?
H4B C4 H4C 109.5 . . ?
Si2 C5 H5A 109.5 . . ?
Si2 C5 H5B 109.5 . . ?
H5A C5 H5B 109.5 . . ?
Si2 C5 H5C 109.5 . . ?
H5A C5 H5C 109.5 . . ?
H5B C5 H5C 109.5 . . ?
Si2 C6 H6A 109.5 . . ?
Si2 C6 H6B 109.5 . . ?
H6A C6 H6B 109.5 . . ?
Si2 C6 H6C 109.5 . . ?
H6A C6 H6C 109.5 . . ?
H6B C6 H6C 109.5 . . ?
C8 C7 C12 120.0 . . ?
C8 C7 P1 124.5(9) . . ?
C12 C7 P1 114.4(9) . . ?
C9 C8 C7 120.0 . . ?
C9 C8 H8 120.0 . . ?
C7 C8 H8 120.0 . . ?
C8 C9 C10 120.0 . . ?
C8 C9 H9 120.0 . . ?
C10 C9 H9 120.0 . . ?
C11 C10 C9 120.0 . . ?
C11 C10 H10 120.0 . . ?
C9 C10 H10 120.0 . . ?
C10 C11 C12 120.0 . . ?
C10 C11 H11 120.0 . . ?
C12 C11 H11 120.0 . . ?
C11 C12 C7 120.0 . . ?
C11 C12 H12 120.0 . . ?
C7 C12 H12 120.0 . . ?
Si1 N1 Si2 122.4(4) . . ?
Si1 N1 Zr1 117.4(3) . 6_655 ?
Si2 N1 Zr1 120.2(3) . 6_655 ?
Si1 N1 Zr1 117.4(3) . . ?
Si2 N1 Zr1 120.2(3) . . ?
Zr1 N1 Zr1 0.00(3) 6_655 . ?
N2 N2 Zr1 68.7(2) 6_655 . ?
N2 N2 Zr1 68.7(2) 6_655 6_655 ?
Zr1 N2 Zr1 0.0 . 6_655 ?
N2 N2 Zr1 68.7(2) 6_655 7_455 ?
Zr1 N2 Zr1 137.4(5) . 7_455 ?
Zr1 N2 Zr1 137.4(5) 6_655 7_455 ?
N1 Si1 C4 115.6(5) . . ?
N1 Si1 C3 110.9(4) . . ?
C4 Si1 C3 107.7(9) . . ?
N1 Si1 C1 108.5(4) . . ?
C4 Si1 C1 107.6(6) . . ?
C3 Si1 C1 106.2(5) . . ?
N1 Si2 C6 113.8(4) . . ?
N1 Si2 C5 114.3(5) . . ?
C6 Si2 C5 107.5(6) . . ?
N1 Si2 C2 108.3(4) . 6_655 ?
C6 Si2 C2 109.5(5) . 6_655 ?
C5 Si2 C2 102.9(5) . 6_655 ?
C7B P1 C2 102.8(8) . . ?
C7B P1 C1 110.5(7) . . ?
C2 P1 C1 106.7(4) . . ?
C7B P1 C7 3.2(11) . . ?
C2 P1 C7 105.9(7) . . ?
C1 P1 C7 108.4(7) . . ?
C7B P1 Zr1 129.2(7) . 6_655 ?
C2 P1 Zr1 96.2(3) . 6_655 ?
C1 P1 Zr1 108.2(3) . 6_655 ?
C7 P1 Zr1 128.9(5) . 6_655 ?
C7B P1 Zr1 129.2(7) . . ?
C2 P1 Zr1 96.2(3) . . ?
C1 P1 Zr1 108.2(3) . . ?
C7 P1 Zr1 128.9(5) . . ?
Zr1 P1 Zr1 0.00(3) 6_655 . ?
Zr1 Zr1 N2 0(10) 6_655 6_655 ?
Zr1 Zr1 N2 0(10) 6_655 . ?
N2 Zr1 N2 42.6(5) 6_655 . ?
Zr1 Zr1 N1 0(10) 6_655 . ?
N2 Zr1 N1 121.3(2) 6_655 . ?
N2 Zr1 N1 124.60(18) . . ?
Zr1 Zr1 N1 0(10) 6_655 6_655 ?
N2 Zr1 N1 124.60(18) 6_655 6_655 ?
N2 Zr1 N1 121.3(2) . 6_655 ?
N1 Zr1 N1 108.6(4) . 6_655 ?
Zr1 Zr1 P1 0(10) 6_655 . ?
N2 Zr1 P1 88.3(3) 6_655 . ?
N2 Zr1 P1 130.9(3) . . ?
N1 Zr1 P1 74.31(17) . . ?
N1 Zr1 P1 83.08(17) 6_655 . ?
Zr1 Zr1 P1 0(10) 6_655 6_655 ?
N2 Zr1 P1 130.9(3) 6_655 6_655 ?
N2 Zr1 P1 88.3(3) . 6_655 ?
N1 Zr1 P1 83.08(17) . 6_655 ?
N1 Zr1 P1 74.31(17) 6_655 6_655 ?
P1 Zr1 P1 140.85(9) . 6_655 ?
Zr1 Zr1 P1 0(10) 6_655 6_655 ?
N2 Zr1 P1 130.9(3) 6_655 6_655 ?
N2 Zr1 P1 88.3(3) . 6_655 ?
N1 Zr1 P1 83.08(17) . 6_655 ?
N1 Zr1 P1 74.31(17) 6_655 6_655 ?
P1 Zr1 P1 140.85(9) . 6_655 ?
P1 Zr1 P1 0.00(8) 6_655 6_655 ?
Zr1 Zr1 Zr1 0(10) 6_655 7_455 ?
N2 Zr1 Zr1 21.3(2) 6_655 7_455 ?
N2 Zr1 Zr1 21.3(2) . 7_455 ?
N1 Zr1 Zr1 125.69(18) . 7_455 ?
N1 Zr1 Zr1 125.69(18) 6_655 7_455 ?
P1 Zr1 Zr1 109.57(4) . 7_455 ?
P1 Zr1 Zr1 109.57(4) 6_655 7_455 ?
P1 Zr1 Zr1 109.57(4) 6_655 7_455 ?
C8B C7B C12B 120.0 . . ?
C8B C7B P1 122.3(13) . . ?
C12B C7B P1 116.8(14) . . ?
C7B C8B C9B 120.0 . . ?
C7B C8B H8B 120.0 . . ?
C9B C8B H8B 120.0 . . ?
C8B C9B C10B 120.0 . . ?
C8B C9B H9B 120.0 . . ?
C10B C9B H9B 120.0 . . ?
C11B C10B C9B 120.0 . . ?
C11B C10B H10B 120.0 . . ?
C9B C10B H10B 120.0 . . ?
C10B C11B C12B 120.0 . . ?
C10B C11B H11B 120.0 . . ?
C12B C11B H11B 120.0 . . ?
C11B C12B C7B 120.0 . . ?
C11B C12B H12B 120.0 . . ?
C7B C12B H12B 120.0 . . ?

loop_
_geom_bond_atom_site_label_1
_geom_bond_atom_site_label_2
_geom_bond_distance
_geom_bond_site_symmetry_2
_geom_bond_publ_flag
C1 P1 1.804(10) . ?
C1 Si1 1.886(10) . ?
C1 H1A 0.9700 . ?
C1 H1B 0.9700 . ?
C2 P1 1.798(9) . ?
C2 Si2 1.881(10) 6_655 ?
C2 H2A 0.9700 . ?
C2 H2B 0.9700 . ?
C3 Si1 1.845(14) . ?
C3 H3A 0.9600 . ?
C3 H3B 0.9600 . ?
C3 H3C 0.9600 . ?
C4 Si1 1.858(12) . ?
C4 H4A 0.9600 . ?
C4 H4B 0.9600 . ?
C4 H4C 0.9600 . ?
C5 Si2 1.876(11) . ?
C5 H5A 0.9600 . ?
C5 H5B 0.9600 . ?
C5 H5C 0.9600 . ?
C6 Si2 1.859(10) . ?
C6 H6A 0.9600 . ?
C6 H6B 0.9600 . ?
C6 H6C 0.9600 . ?
C7 C8 1.3900 . ?
C7 C12 1.3900 . ?
C7 P1 1.859(12) . ?
C8 C9 1.3900 . ?
C8 H8 0.9300 . ?
C9 C10 1.3900 . ?
C9 H9 0.9300 . ?
C10 C11 1.3900 . ?
C10 H10 0.9300 . ?
C11 C12 1.3900 . ?
C11 H11 0.9300 . ?
C12 H12 0.9300 . ?
N1 Si1 1.719(7) . ?
N1 Si2 1.726(6) . ?
N1 Zr1 2.197(6) 6_655 ?
N1 Zr1 2.197(6) . ?
N2 N2 1.468(19) 6_655 ?
N2 Zr1 2.019(3) . ?
N2 Zr1 2.019(3) 6_655 ?
N2 Zr1 2.019(3) 7_455 ?
Si2 C2 1.881(10) 6_655 ?
P1 C7B 1.764(14) . ?
P1 Zr1 2.736(2) 6_655 ?
P1 Zr1 2.736(2) . ?
Zr1 Zr1 0.0000(14) 6_655 ?
Zr1 N2 2.019(3) 6_655 ?
Zr1 N1 2.197(6) 6_655 ?
Zr1 P1 2.736(2) 6_655 ?
Zr1 P1 2.736(2) 6_655 ?
Zr1 Zr1 3.7612(15) 7_455 ?
C7B C8B 1.3900 . ?
C7B C12B 1.3900 . ?
C8B C9B 1.3900 . ?
C8B H8B 0.9300 . ?
C9B C10B 1.3900 . ?
C9B H9B 0.9300 . ?
C10B C11B 1.3900 . ?
C10B H10B 0.9300 . ?
C11B C12B 1.3900 . ?
C11B H11B 0.9300 . ?
C12B H12B 0.9300 . ?

loop_
_geom_torsion_atom_site_label_1
_geom_torsion_atom_site_label_2
_geom_torsion_atom_site_label_3
_geom_torsion_atom_site_label_4
_geom_torsion
_geom_torsion_site_symmetry_1
_geom_torsion_site_symmetry_2
_geom_torsion_site_symmetry_3
_geom_torsion_site_symmetry_4
_geom_torsion_publ_flag
C12 C7 C8 C9 0.0 . . . . ?
P1 C7 C8 C9 -167.3(15) . . . . ?
C7 C8 C9 C10 0.0 . . . . ?
C8 C9 C10 C11 0.0 . . . . ?
C9 C10 C11 C12 0.0 . . . . ?
C10 C11 C12 C7 0.0 . . . . ?
C8 C7 C12 C11 0.0 . . . . ?
P1 C7 C12 C11 168.5(14) . . . . ?
Si2 N1 Si1 C4 -5.9(9) . . . . ?
Zr1 N1 Si1 C4 173.3(8) 6_655 . . . ?
Zr1 N1 Si1 C4 173.3(8) . . . . ?
Si2 N1 Si1 C3 117.1(7) . . . . ?
Zr1 N1 Si1 C3 -63.7(7) 6_655 . . . ?
Zr1 N1 Si1 C3 -63.7(7) . . . . ?
Si2 N1 Si1 C1 -126.7(5) . . . . ?
Zr1 N1 Si1 C1 52.5(5) 6_655 . . . ?
Zr1 N1 Si1 C1 52.5(5) . . . . ?
P1 C1 Si1 N1 -17.2(6) . . . . ?
P1 C1 Si1 C4 -142.9(8) . . . . ?
P1 C1 Si1 C3 102.0(6) . . . . ?
Si1 N1 Si2 C6 -66.0(6) . . . . ?
Zr1 N1 Si2 C6 114.8(5) 6_655 . . . ?
Zr1 N1 Si2 C6 114.8(5) . . . . ?
Si1 N1 Si2 C5 58.0(7) . . . . ?
Zr1 N1 Si2 C5 -121.2(6) 6_655 . . . ?
Zr1 N1 Si2 C5 -121.2(6) . . . . ?
Si1 N1 Si2 C2 172.0(5) . . . 6_655 ?
Zr1 N1 Si2 C2 -7.2(5) 6_655 . . 6_655 ?
Zr1 N1 Si2 C2 -7.2(5) . . . 6_655 ?
Si2 C2 P1 C7B 86.7(8) 6_655 . . . ?
Si2 C2 P1 C1 -157.0(5) 6_655 . . . ?
Si2 C2 P1 C7 87.6(7) 6_655 . . . ?
Si2 C2 P1 Zr1 -45.9(4) 6_655 . . 6_655 ?
Si2 C2 P1 Zr1 -45.9(4) 6_655 . . . ?
Si1 C1 P1 C7B -159.8(9) . . . . ?
Si1 C1 P1 C2 89.1(5) . . . . ?
Si1 C1 P1 C7 -157.2(7) . . . . ?
Si1 C1 P1 Zr1 -13.4(5) . . . 6_655 ?
Si1 C1 P1 Zr1 -13.4(5) . . . . ?
C8 C7 P1 C7B 84(20) . . . . ?
C12 C7 P1 C7B -84(20) . . . . ?
C8 C7 P1 C2 67.6(12) . . . . ?
C12 C7 P1 C2 -100.4(10) . . . . ?
C8 C7 P1 C1 -46.6(12) . . . . ?
C12 C7 P1 C1 145.4(9) . . . . ?
C8 C7 P1 Zr1 179.6(9) . . . 6_655 ?
C12 C7 P1 Zr1 11.6(13) . . . 6_655 ?
C8 C7 P1 Zr1 179.6(9) . . . . ?
C12 C7 P1 Zr1 11.6(13) . . . . ?
N2 N2 Zr1 Zr1 0(44) 6_655 . . 6_655 ?
Zr1 N2 Zr1 Zr1 0(44) 7_455 . . 6_655 ?
Zr1 N2 Zr1 N2 0(87) 6_655 . . 6_655 ?
Zr1 N2 Zr1 N2 0.000(1) 7_455 . . 6_655 ?
N2 N2 Zr1 N1 -100.5(3) 6_655 . . . ?
Zr1 N2 Zr1 N1 0(100) 6_655 . . . ?
Zr1 N2 Zr1 N1 -100.5(3) 7_455 . . . ?
N2 N2 Zr1 N1 108.7(2) 6_655 . . 6_655 ?
Zr1 N2 Zr1 N1 0(100) 6_655 . . 6_655 ?
Zr1 N2 Zr1 N1 108.7(2) 7_455 . . 6_655 ?
N2 N2 Zr1 P1 -1.10(6) 6_655 . . . ?
Zr1 N2 Zr1 P1 0(73) 6_655 . . . ?
Zr1 N2 Zr1 P1 -1.10(6) 7_455 . . . ?
N2 N2 Zr1 P1 179.17(5) 6_655 . . 6_655 ?
Zr1 N2 Zr1 P1 0(100) 6_655 . . 6_655 ?
Zr1 N2 Zr1 P1 179.17(5) 7_455 . . 6_655 ?
N2 N2 Zr1 P1 179.17(5) 6_655 . . 6_655 ?
Zr1 N2 Zr1 P1 0(100) 6_655 . . 6_655 ?
Zr1 N2 Zr1 P1 179.17(5) 7_455 . . 6_655 ?
N2 N2 Zr1 Zr1 0.0 6_655 . . 7_455 ?
Zr1 N2 Zr1 Zr1 0(87) 6_655 . . 7_455 ?
Si1 N1 Zr1 Zr1 0.000(4) . . . 6_655 ?
Si2 N1 Zr1 Zr1 0.000(18) . . . 6_655 ?
Si1 N1 Zr1 N2 31.0(5) . . . 6_655 ?
Si2 N1 Zr1 N2 -149.7(4) . . . 6_655 ?
Zr1 N1 Zr1 N2 0(100) 6_655 . . 6_655 ?
Si1 N1 Zr1 N2 82.2(5) . . . . ?
Si2 N1 Zr1 N2 -98.5(5) . . . . ?
Zr1 N1 Zr1 N2 0(100) 6_655 . . . ?
Si1 N1 Zr1 N1 -123.9(4) . . . 6_655 ?
Si2 N1 Zr1 N1 55.4(3) . . . 6_655 ?
Zr1 N1 Zr1 N1 0(100) 6_655 . . 6_655 ?
Si1 N1 Zr1 P1 -47.0(3) . . . . ?
Si2 N1 Zr1 P1 132.3(4) . . . . ?
Zr1 N1 Zr1 P1 0(84) 6_655 . . . ?
Si1 N1 Zr1 P1 165.3(4) . . . 6_655 ?
Si2 N1 Zr1 P1 -15.5(4) . . . 6_655 ?
Zr1 N1 Zr1 P1 0(100) 6_655 . . 6_655 ?
Si1 N1 Zr1 P1 165.3(4) . . . 6_655 ?
Si2 N1 Zr1 P1 -15.5(4) . . . 6_655 ?
Zr1 N1 Zr1 P1 0(100) 6_655 . . 6_655 ?
Si1 N1 Zr1 Zr1 56.1(4) . . . 7_455 ?
Si2 N1 Zr1 Zr1 -124.6(3) . . . 7_455 ?
Zr1 N1 Zr1 Zr1 0(100) 6_655 . . 7_455 ?
C7B P1 Zr1 Zr1 0.000(13) . . . 6_655 ?
C2 P1 Zr1 Zr1 0.000(5) . . . 6_655 ?
C1 P1 Zr1 Zr1 0.0 . . . 6_655 ?
C7 P1 Zr1 Zr1 0.000(12) . . . 6_655 ?
C7B P1 Zr1 N2 46.6(9) . . . 6_655 ?
C2 P1 Zr1 N2 158.7(3) . . . 6_655 ?
C1 P1 Zr1 N2 -91.5(4) . . . 6_655 ?
C7 P1 Zr1 N2 42.4(8) . . . 6_655 ?
Zr1 P1 Zr1 N2 0(46) 6_655 . . 6_655 ?
C7B P1 Zr1 N2 47.3(9) . . . . ?
C2 P1 Zr1 N2 159.4(3) . . . . ?
C1 P1 Zr1 N2 -90.7(3) . . . . ?
C7 P1 Zr1 N2 43.2(8) . . . . ?
Zr1 P1 Zr1 N2 0(46) 6_655 . . . ?
C7B P1 Zr1 N1 169.8(9) . . . . ?
C2 P1 Zr1 N1 -78.1(4) . . . . ?
C1 P1 Zr1 N1 31.8(4) . . . . ?
C7 P1 Zr1 N1 165.6(9) . . . . ?
Zr1 P1 Zr1 N1 0(57) 6_655 . . . ?
C7B P1 Zr1 N1 -78.6(9) . . . 6_655 ?
C2 P1 Zr1 N1 33.5(3) . . . 6_655 ?
C1 P1 Zr1 N1 143.4(4) . . . 6_655 ?
C7 P1 Zr1 N1 -82.8(8) . . . 6_655 ?
Zr1 P1 Zr1 N1 0(100) 6_655 . . 6_655 ?
C7B P1 Zr1 P1 -133.1(9) . . . 6_655 ?
C2 P1 Zr1 P1 -21.0(3) . . . 6_655 ?
C1 P1 Zr1 P1 88.9(3) . . . 6_655 ?
C7 P1 Zr1 P1 -137.3(8) . . . 6_655 ?
Zr1 P1 Zr1 P1 0(100) 6_655 . . 6_655 ?
C7B P1 Zr1 P1 -133.1(9) . . . 6_655 ?
C2 P1 Zr1 P1 -21.0(3) . . . 6_655 ?
C1 P1 Zr1 P1 88.9(3) . . . 6_655 ?
C7 P1 Zr1 P1 -137.3(8) . . . 6_655 ?
Zr1 P1 Zr1 P1 0(100) 6_655 . . 6_655 ?
C7B P1 Zr1 Zr1 46.9(9) . . . 7_455 ?
C2 P1 Zr1 Zr1 159.0(3) . . . 7_455 ?
C1 P1 Zr1 Zr1 -91.1(3) . . . 7_455 ?
C7 P1 Zr1 Zr1 42.7(8) . . . 7_455 ?
Zr1 P1 Zr1 Zr1 0(46) 6_655 . . 7_455 ?
C2 P1 C7B C8B 40.3(14) . . . . ?
C1 P1 C7B C8B -73.3(14) . . . . ?
C7 P1 C7B C8B -124(21) . . . . ?
Zr1 P1 C7B C8B 149.4(11) 6_655 . . . ?
Zr1 P1 C7B C8B 149.4(11) . . . . ?
C2 P1 C7B C12B -150.1(12) . . . . ?
C1 P1 C7B C12B 96.3(13) . . . . ?
C7 P1 C7B C12B 46(20) . . . . ?
Zr1 P1 C7B C12B -41.0(15) 6_655 . . . ?
Zr1 P1 C7B C12B -41.0(15) . . . . ?
C12B C7B C8B C9B 0.0 . . . . ?
P1 C7B C8B C9B 169.3(15) . . . . ?
C7B C8B C9B C10B 0.0 . . . . ?
C8B C9B C10B C11B 0.0 . . . . ?
C9B C10B C11B C12B 0.0 . . . . ?
C10B C11B C12B C7B 0.0 . . . . ?
C8B C7B C12B C11B 0.0 . . . . ?
P1 C7B C12B C11B -169.9(14) . . . . ?
